data_4076514
loop_
_publ_author_name
'Ni, Qing-Ling'
'Jiang, Xuan-Feng'
'Huang, Ting-Hong'
'Wang, Xiu-Jian'
'Gui, Liu-Cheng'
'Yang, Kun-Guo'

_publ_section_title
;
 Gold(I) Chloride Complexes of Polyphosphine Ligands with Electron-Rich
 Arene Spacer: Gold--Arene Interactions
;
_journal_issue 6
_journal_name_full Organometallics
_journal_page_first 2343
_journal_paper_doi 10.1021/om201276w
_journal_volume 31
_journal_year 2012
_chemical_formula_sum 'C64 H58 Au4 Cl8 N2 P4'
_chemical_formula_weight 2050.47
_chemical_name_systematic
; 
 ? 
;
_space_group_IT_number 2
_symmetry_cell_setting triclinic
_symmetry_space_group_name_Hall '-P 1'
_symmetry_space_group_name_H-M 'P -1'
_atom_sites_solution_hydrogens geom
_atom_sites_solution_primary direct
_atom_sites_solution_secondary difmap
_audit_creation_method SHELXL-97
_cell_angle_alpha 69.607(3)
_cell_angle_beta 82.607(3)
_cell_angle_gamma 72.291(3)
_cell_formula_units_Z 1
_cell_length_a 9.8229(18)
_cell_length_b 11.518(2)
_cell_length_c 15.667(3)
_cell_measurement_temperature 110(2)
_cell_volume 1582.2(5)
_computing_structure_refinement 'SHELXL-97 (Sheldrick, 1997)'
_computing_structure_solution 'SHELXS-97 (Sheldrick, 1990)'
_diffrn_ambient_temperature 110(2)
_diffrn_measured_fraction_theta_full 0.985
_diffrn_measured_fraction_theta_max 0.985
_diffrn_radiation_monochromator graphite
_diffrn_radiation_source 'fine-focus sealed tube'
_diffrn_radiation_type MoK\a
_diffrn_radiation_wavelength 0.71073
_diffrn_reflns_av_R_equivalents 0.0263
_diffrn_reflns_av_sigmaI/netI 0.0394
_diffrn_reflns_limit_h_max 11
_diffrn_reflns_limit_h_min -11
_diffrn_reflns_limit_k_max 13
_diffrn_reflns_limit_k_min -13
_diffrn_reflns_limit_l_max 18
_diffrn_reflns_limit_l_min -18
_diffrn_reflns_number 11127
_diffrn_reflns_theta_full 25.00
_diffrn_reflns_theta_max 25.00
_diffrn_reflns_theta_min 1.39
_exptl_absorpt_coefficient_mu 9.726
_exptl_absorpt_correction_T_max 0.4430
_exptl_absorpt_correction_T_min 0.0969
_exptl_absorpt_correction_type multi-scan
_exptl_crystal_colour colorless
_exptl_crystal_density_diffrn 2.152
_exptl_crystal_density_method 'not measured'
_exptl_crystal_description prism
_exptl_crystal_F_000 968
_exptl_crystal_size_max 0.45
_exptl_crystal_size_mid 0.14
_exptl_crystal_size_min 0.10
_refine_diff_density_max 2.530
_refine_diff_density_min -1.098
_refine_diff_density_rms 0.210
_refine_ls_extinction_method none
_refine_ls_goodness_of_fit_ref 1.095
_refine_ls_hydrogen_treatment constr
_refine_ls_matrix_type full
_refine_ls_number_parameters 370
_refine_ls_number_reflns 5493
_refine_ls_number_restraints 0
_refine_ls_restrained_S_all 1.095
_refine_ls_R_factor_all 0.0407
_refine_ls_R_factor_gt 0.0295
_refine_ls_shift/su_max 0.002
_refine_ls_shift/su_mean 0.000
_refine_ls_structure_factor_coef Fsqd
_refine_ls_weighting_details 'calc w=1/[\s^2^(Fo^2^)+(0.0556P)^2^+1.9679P] where P=(Fo^2^+2Fc^2^)/3'
_refine_ls_weighting_scheme calc
_refine_ls_wR_factor_gt 0.0878
_refine_ls_wR_factor_ref 0.0940
_reflns_number_gt 4548
_reflns_number_total 5493
_reflns_threshold_expression >2sigma(I)
_cod_data_source_file om201276w_si_004.cif
_cod_data_source_block 1
_cod_database_code 4076514

loop_
_symmetry_equiv_pos_as_xyz
'x, y, z'
'-x, -y, -z'

loop_
_atom_site_label
_atom_site_type_symbol
_atom_site_fract_x
_atom_site_fract_y
_atom_site_fract_z
_atom_site_U_iso_or_equiv
_atom_site_adp_type
_atom_site_occupancy
_atom_site_symmetry_multiplicity
_atom_site_calc_flag
_atom_site_refinement_flags
Au1 Au 0.80878(3) 0.94272(3) 0.111063(18) 0.01735(10) Uani 1 1 d .
Au2 Au 1.24092(3) 0.72978(3) 0.453828(18) 0.01641(10) Uani 1 1 d .
P1 P 0.72160(19) 1.01022(18) 0.22938(13) 0.0163(4) Uani 1 1 d .
P2 P 1.20104(19) 0.76920(18) 0.30798(13) 0.0157(4) Uani 1 1 d .
Cl1 Cl 0.9009(2) 0.87400(18) -0.01062(13) 0.0234(4) Uani 1 1 d .
Cl2 Cl 1.27559(19) 0.68180(18) 0.60619(12) 0.0214(4) Uani 1 1 d .
N1 N 0.9732(6) 0.9704(6) 0.3139(4) 0.0195(14) Uani 1 1 d .
C5 C 0.8329(8) 0.8698(7) 0.5856(5) 0.0225(17) Uani 1 1 d .
H5A H 0.7675 0.8189 0.6047 0.027 Uiso 1 1 calc R
C4 C 0.8798(7) 0.9007(7) 0.4979(5) 0.0227(17) Uani 1 1 d .
H4A H 0.8494 0.8704 0.4565 0.027 Uiso 1 1 calc R
C3 C 0.9774(7) 0.9810(7) 0.4676(5) 0.0171(15) Uani 1 1 d .
C2 C 1.0298(8) 1.0142(8) 0.3770(5) 0.0223(17) Uani 1 1 d .
C1 C 1.1224(8) 1.0897(7) 0.3502(5) 0.0236(17) Uani 1 1 d .
H1A H 1.1562 1.1145 0.2888 0.028 Uiso 1 1 calc R
C6 C 0.8445(7) 1.0734(7) 0.2701(5) 0.0175(16) Uani 1 1 d .
H6A H 0.8754 1.1392 0.2178 0.021 Uiso 1 1 calc R
H6B H 0.7923 1.1160 0.3144 0.021 Uiso 1 1 calc R
C7 C 0.5589(7) 1.1402(7) 0.2031(5) 0.0197(16) Uani 1 1 d .
C8 C 0.5238(8) 1.2453(7) 0.2356(5) 0.0209(17) Uani 1 1 d .
H8A H 0.5894 1.2526 0.2716 0.025 Uiso 1 1 calc R
C9 C 0.3925(8) 1.3388(8) 0.2149(6) 0.0269(18) Uani 1 1 d .
H9A H 0.3703 1.4110 0.2355 0.032 Uiso 1 1 calc R
C10 C 0.2951(9) 1.3274(8) 0.1650(6) 0.0289(19) Uani 1 1 d .
H10A H 0.2062 1.3918 0.1509 0.035 Uiso 1 1 calc R
C11 C 0.3273(8) 1.2192(8) 0.1344(5) 0.0257(18) Uani 1 1 d .
H11A H 0.2597 1.2097 0.1008 0.031 Uiso 1 1 calc R
C12 C 0.4577(8) 1.1284(8) 0.1540(6) 0.0267(18) Uani 1 1 d .
H12A H 0.4794 1.0560 0.1337 0.032 Uiso 1 1 calc R
C13 C 0.6724(7) 0.8886(7) 0.3283(5) 0.0197(16) Uani 1 1 d .
C14 C 0.7364(8) 0.7609(7) 0.3416(5) 0.0202(16) Uani 1 1 d .
H14A H 0.8040 0.7351 0.2979 0.024 Uiso 1 1 calc R
C15 C 0.7021(8) 0.6682(8) 0.4196(6) 0.0269(18) Uani 1 1 d .
H15A H 0.7482 0.5794 0.4291 0.032 Uiso 1 1 calc R
C16 C 0.6049(8) 0.7027(8) 0.4814(5) 0.0265(18) Uani 1 1 d .
H16A H 0.5831 0.6382 0.5340 0.032 Uiso 1 1 calc R
C17 C 0.5351(8) 0.8334(8) 0.4689(5) 0.0239(18) Uani 1 1 d .
H17A H 0.4660 0.8580 0.5124 0.029 Uiso 1 1 calc R
C18 C 0.5696(7) 0.9258(7) 0.3915(5) 0.0193(16) Uani 1 1 d .
H18A H 0.5231 1.0147 0.3814 0.023 Uiso 1 1 calc R
C19 C 1.0836(7) 0.9321(7) 0.2499(5) 0.0169(15) Uani 1 1 d .
H19A H 1.1407 0.9949 0.2272 0.020 Uiso 1 1 calc R
H19B H 1.0390 0.9309 0.1971 0.020 Uiso 1 1 calc R
C20 C 1.3597(7) 0.7542(7) 0.2350(5) 0.0155(15) Uani 1 1 d .
C21 C 1.4816(8) 0.6516(7) 0.2689(5) 0.0223(17) Uani 1 1 d .
H21A H 1.4807 0.5955 0.3299 0.027 Uiso 1 1 calc R
C22 C 1.6024(8) 0.6318(8) 0.2142(5) 0.0258(18) Uani 1 1 d .
H22A H 1.6824 0.5594 0.2362 0.031 Uiso 1 1 calc R
C23 C 1.6059(8) 0.7175(8) 0.1280(6) 0.0268(19) Uani 1 1 d .
H23A H 1.6916 0.7069 0.0922 0.032 Uiso 1 1 calc R
C24 C 1.4894(9) 0.8177(8) 0.0925(5) 0.0258(18) Uani 1 1 d .
H24A H 1.4934 0.8743 0.0319 0.031 Uiso 1 1 calc R
C25 C 1.3641(8) 0.8366(7) 0.1456(5) 0.0188(16) Uani 1 1 d .
H25A H 1.2822 0.9054 0.1210 0.023 Uiso 1 1 calc R
C26 C 1.1177(7) 0.6572(7) 0.2933(5) 0.0183(16) Uani 1 1 d .
C27 C 1.0818(7) 0.6696(7) 0.2058(5) 0.0165(15) Uani 1 1 d .
H27A H 1.1022 0.7358 0.1539 0.020 Uiso 1 1 calc R
C28 C 1.0159(7) 0.5836(7) 0.1964(6) 0.0204(17) Uani 1 1 d .
H28A H 0.9886 0.5927 0.1378 0.024 Uiso 1 1 calc R
C29 C 0.9902(8) 0.4855(7) 0.2715(6) 0.0232(17) Uani 1 1 d .
H29A H 0.9467 0.4265 0.2640 0.028 Uiso 1 1 calc R
C30 C 1.0262(8) 0.4717(7) 0.3564(5) 0.0218(17) Uani 1 1 d .
H30A H 1.0080 0.4031 0.4074 0.026 Uiso 1 1 calc R
C31 C 1.0898(8) 0.5577(7) 0.3691(5) 0.0195(16) Uani 1 1 d .
H31A H 1.1136 0.5487 0.4284 0.023 Uiso 1 1 calc R
Cl3 Cl 0.8701(3) 0.4244(3) 0.0710(2) 0.0602(8) Uani 1 1 d .
Cl4 Cl 0.6709(3) 0.3472(3) -0.00502(18) 0.0483(6) Uani 1 1 d .
C32 C 0.6917(10) 0.4455(9) 0.0533(7) 0.041(2) Uani 1 1 d .
H32A H 0.6479 0.5370 0.0179 0.050 Uiso 1 1 calc R
H32B H 0.6402 0.4259 0.1129 0.050 Uiso 1 1 calc R

loop_
_atom_site_aniso_label
_atom_site_aniso_U_11
_atom_site_aniso_U_22
_atom_site_aniso_U_33
_atom_site_aniso_U_23
_atom_site_aniso_U_13
_atom_site_aniso_U_12
Au1 0.01842(16) 0.01911(17) 0.01550(17) -0.00819(12) -0.00112(11) -0.00340(12)
Au2 0.01479(16) 0.02014(17) 0.01587(17) -0.00864(13) -0.00039(11) -0.00388(12)
P1 0.0177(9) 0.0164(9) 0.0159(10) -0.0078(8) -0.0018(7) -0.0026(7)
P2 0.0127(9) 0.0191(10) 0.0165(10) -0.0081(8) -0.0004(7) -0.0033(7)
Cl1 0.0263(10) 0.0254(10) 0.0191(10) -0.0115(8) 0.0005(8) -0.0036(8)
Cl2 0.0217(9) 0.0261(10) 0.0184(10) -0.0083(8) 0.0011(7) -0.0090(8)
N1 0.017(3) 0.020(3) 0.019(3) -0.008(3) -0.002(3) 0.001(3)
C5 0.019(4) 0.027(4) 0.022(4) 0.000(3) -0.002(3) -0.014(3)
C4 0.012(4) 0.028(4) 0.026(4) -0.006(4) -0.009(3) -0.003(3)
C3 0.014(3) 0.021(4) 0.018(4) -0.014(3) -0.005(3) 0.005(3)
C2 0.019(4) 0.029(4) 0.022(4) -0.012(4) -0.003(3) -0.006(3)
C1 0.028(4) 0.024(4) 0.022(4) -0.005(3) 0.000(3) -0.015(3)
C6 0.014(4) 0.015(4) 0.021(4) -0.005(3) -0.003(3) -0.001(3)
C7 0.016(4) 0.028(4) 0.011(4) 0.000(3) -0.002(3) -0.008(3)
C8 0.022(4) 0.019(4) 0.021(4) -0.009(3) 0.001(3) -0.003(3)
C9 0.028(4) 0.020(4) 0.028(5) -0.010(4) 0.000(4) 0.002(3)
C10 0.021(4) 0.027(5) 0.028(5) -0.003(4) -0.004(3) 0.002(3)
C11 0.018(4) 0.037(5) 0.021(4) -0.007(4) -0.005(3) -0.008(3)
C12 0.024(4) 0.033(5) 0.026(5) -0.011(4) 0.006(3) -0.013(4)
C13 0.014(4) 0.023(4) 0.020(4) 0.000(3) -0.003(3) -0.008(3)
C14 0.018(4) 0.019(4) 0.024(4) -0.010(3) 0.003(3) -0.004(3)
C15 0.024(4) 0.026(4) 0.027(5) -0.003(4) -0.003(3) -0.008(3)
C16 0.025(4) 0.030(5) 0.019(4) 0.003(4) -0.002(3) -0.012(4)
C17 0.023(4) 0.033(5) 0.025(4) -0.019(4) 0.006(3) -0.013(4)
C18 0.018(4) 0.010(4) 0.025(4) -0.005(3) 0.003(3) 0.000(3)
C19 0.012(3) 0.016(4) 0.022(4) -0.005(3) 0.000(3) -0.003(3)
C20 0.018(4) 0.019(4) 0.012(4) -0.010(3) 0.000(3) -0.004(3)
C21 0.023(4) 0.021(4) 0.021(4) -0.006(3) 0.002(3) -0.006(3)
C22 0.016(4) 0.033(5) 0.026(5) -0.012(4) 0.001(3) -0.001(3)
C23 0.023(4) 0.030(5) 0.036(5) -0.023(4) 0.009(4) -0.009(4)
C24 0.040(5) 0.023(4) 0.015(4) -0.005(3) 0.004(3) -0.013(4)
C25 0.022(4) 0.011(4) 0.024(4) -0.012(3) -0.002(3) 0.001(3)
C26 0.009(3) 0.019(4) 0.029(4) -0.012(3) 0.001(3) -0.003(3)
C27 0.014(3) 0.016(4) 0.020(4) -0.009(3) 0.000(3) -0.002(3)
C28 0.012(3) 0.019(4) 0.032(5) -0.013(4) 0.000(3) 0.000(3)
C29 0.016(4) 0.024(4) 0.037(5) -0.018(4) 0.003(3) -0.008(3)
C30 0.019(4) 0.022(4) 0.024(4) -0.007(3) 0.005(3) -0.008(3)
C31 0.018(4) 0.018(4) 0.021(4) -0.009(3) 0.001(3) -0.001(3)
Cl3 0.0485(15) 0.0696(19) 0.079(2) -0.0463(17) -0.0075(14) -0.0123(14)
Cl4 0.0565(15) 0.0505(15) 0.0521(16) -0.0263(13) 0.0123(12) -0.0296(13)
C32 0.046(6) 0.041(6) 0.046(6) -0.022(5) 0.015(5) -0.022(5)

loop_
_atom_type_symbol
_atom_type_description
_atom_type_scat_dispersion_real
_atom_type_scat_dispersion_imag
_atom_type_scat_source
C C 0.0033 0.0016 'International Tables Vol C Tables 4.2.6.8 and 6.1.1.4'
H H 0.0000 0.0000 'International Tables Vol C Tables 4.2.6.8 and 6.1.1.4'
N N 0.0061 0.0033 'International Tables Vol C Tables 4.2.6.8 and 6.1.1.4'
O O 0.0106 0.0060 'International Tables Vol C Tables 4.2.6.8 and 6.1.1.4'
P P 0.1023 0.0942 'International Tables Vol C Tables 4.2.6.8 and 6.1.1.4'
Cl Cl 0.1484 0.1585 'International Tables Vol C Tables 4.2.6.8 and 6.1.1.4'
Au Au -2.0133 8.8022 'International Tables Vol C Tables 4.2.6.8 and 6.1.1.4'

loop_
_geom_angle_atom_site_label_1
_geom_angle_atom_site_label_2
_geom_angle_atom_site_label_3
_geom_angle
_geom_angle_site_symmetry_1
_geom_angle_site_symmetry_3
P1 Au1 Cl1 179.32(7) . .
P2 Au2 Cl2 177.16(6) . .
C7 P1 C13 103.9(3) . .
C7 P1 C6 105.1(3) . .
C13 P1 C6 106.4(3) . .
C7 P1 Au1 112.3(2) . .
C13 P1 Au1 114.5(3) . .
C6 P1 Au1 113.8(2) . .
C20 P2 C26 103.3(3) . .
C20 P2 C19 104.4(3) . .
C26 P2 C19 105.4(3) . .
C20 P2 Au2 115.1(2) . .
C26 P2 Au2 112.5(3) . .
C19 P2 Au2 115.0(2) . .
C19 N1 C2 111.2(6) . .
C19 N1 C6 114.1(6) . .
C2 N1 C6 108.4(6) . .
C4 C5 C1 122.3(7) . 2_776
C4 C5 H5A 118.8 . .
C1 C5 H5A 118.8 2_776 .
C5 C4 C3 119.2(7) . .
C5 C4 H4A 120.4 . .
C3 C4 H4A 120.4 . .
C3 C3 C2 121.1(9) 2_776 .
C3 C3 C4 118.0(9) 2_776 .
C2 C3 C4 120.8(7) . .
C1 C2 C3 119.7(7) . .
C1 C2 N1 123.7(7) . .
C3 C2 N1 116.6(6) . .
C2 C1 C5 119.7(7) . 2_776
C2 C1 H1A 120.1 . .
C5 C1 H1A 120.1 2_776 .
N1 C6 P1 112.7(5) . .
N1 C6 H6A 109.1 . .
P1 C6 H6A 109.1 . .
N1 C6 H6B 109.1 . .
P1 C6 H6B 109.1 . .
H6A C6 H6B 107.8 . .
C12 C7 C8 118.7(7) . .
C12 C7 P1 117.1(6) . .
C8 C7 P1 123.9(6) . .
C9 C8 C7 120.0(7) . .
C9 C8 H8A 120.0 . .
C7 C8 H8A 120.0 . .
C10 C9 C8 120.6(7) . .
C10 C9 H9A 119.7 . .
C8 C9 H9A 119.7 . .
C9 C10 C11 120.0(7) . .
C9 C10 H10A 120.0 . .
C11 C10 H10A 120.0 . .
C12 C11 C10 119.0(7) . .
C12 C11 H11A 120.5 . .
C10 C11 H11A 120.5 . .
C11 C12 C7 121.6(8) . .
C11 C12 H12A 119.2 . .
C7 C12 H12A 119.2 . .
C14 C13 C18 119.8(7) . .
C14 C13 P1 120.1(6) . .
C18 C13 P1 120.0(6) . .
C13 C14 C15 119.8(7) . .
C13 C14 H14A 120.1 . .
C15 C14 H14A 120.1 . .
C16 C15 C14 120.9(8) . .
C16 C15 H15A 119.5 . .
C14 C15 H15A 119.5 . .
C15 C16 C17 120.7(7) . .
C15 C16 H16A 119.7 . .
C17 C16 H16A 119.7 . .
C18 C17 C16 118.4(7) . .
C18 C17 H17A 120.8 . .
C16 C17 H17A 120.8 . .
C17 C18 C13 120.3(7) . .
C17 C18 H18A 119.8 . .
C13 C18 H18A 119.8 . .
N1 C19 P2 109.2(5) . .
N1 C19 H19A 109.8 . .
P2 C19 H19A 109.8 . .
N1 C19 H19B 109.8 . .
P2 C19 H19B 109.8 . .
H19A C19 H19B 108.3 . .
C25 C20 C21 118.7(7) . .
C25 C20 P2 122.9(5) . .
C21 C20 P2 118.3(5) . .
C22 C21 C20 120.6(7) . .
C22 C21 H21A 119.7 . .
C20 C21 H21A 119.7 . .
C23 C22 C21 119.4(7) . .
C23 C22 H22A 120.3 . .
C21 C22 H22A 120.3 . .
C24 C23 C22 121.6(7) . .
C24 C23 H23A 119.2 . .
C22 C23 H23A 119.2 . .
C23 C24 C25 119.7(7) . .
C23 C24 H24A 120.1 . .
C25 C24 H24A 120.1 . .
C20 C25 C24 119.8(7) . .
C20 C25 H25A 120.1 . .
C24 C25 H25A 120.1 . .
C31 C26 C27 119.9(7) . .
C31 C26 P2 119.8(6) . .
C27 C26 P2 120.2(6) . .
C28 C27 C26 119.2(7) . .
C28 C27 H27A 120.4 . .
C26 C27 H27A 120.4 . .
C29 C28 C27 120.3(7) . .
C29 C28 H28A 119.9 . .
C27 C28 H28A 119.9 . .
C30 C29 C28 121.0(7) . .
C30 C29 H29A 119.5 . .
C28 C29 H29A 119.5 . .
C29 C30 C31 120.5(7) . .
C29 C30 H30A 119.7 . .
C31 C30 H30A 119.7 . .
C30 C31 C26 119.1(7) . .
C30 C31 H31A 120.5 . .
C26 C31 H31A 120.5 . .
Cl3 C32 Cl4 112.6(5) . .
Cl3 C32 H32A 109.1 . .
Cl4 C32 H32A 109.1 . .
Cl3 C32 H32B 109.1 . .
Cl4 C32 H32B 109.1 . .
H32A C32 H32B 107.8 . .

loop_
_geom_bond_atom_site_label_1
_geom_bond_atom_site_label_2
_geom_bond_distance
_geom_bond_site_symmetry_2
Au1 P1 2.2281(19) .
Au1 Cl1 2.2915(18) .
Au2 P2 2.2316(19) .
Au2 Cl2 2.3011(19) .
P1 C7 1.802(8) .
P1 C13 1.818(7) .
P1 C6 1.857(7) .
P2 C20 1.811(7) .
P2 C26 1.812(7) .
P2 C19 1.856(7) .
N1 C19 1.454(9) .
N1 C2 1.483(10) .
N1 C6 1.490(9) .
C5 C4 1.350(11) .
C5 C1 1.409(11) 2_776
C5 H5A 0.9500 .
C4 C3 1.454(11) .
C4 H4A 0.9500 .
C3 C3 1.401(14) 2_776
C3 C2 1.408(11) .
C2 C1 1.375(10) .
C1 C5 1.409(11) 2_776
C1 H1A 0.9500 .
C6 H6A 0.9900 .
C6 H6B 0.9900 .
C7 C12 1.396(11) .
C7 C8 1.404(11) .
C8 C9 1.396(10) .
C8 H8A 0.9500 .
C9 C10 1.373(12) .
C9 H9A 0.9500 .
C10 C11 1.422(12) .
C10 H10A 0.9500 .
C11 C12 1.375(11) .
C11 H11A 0.9500 .
C12 H12A 0.9500 .
C13 C14 1.363(10) .
C13 C18 1.400(10) .
C14 C15 1.397(11) .
C14 H14A 0.9500 .
C15 C16 1.344(11) .
C15 H15A 0.9500 .
C16 C17 1.406(11) .
C16 H16A 0.9500 .
C17 C18 1.390(11) .
C17 H17A 0.9500 .
C18 H18A 0.9500 .
C19 H19A 0.9900 .
C19 H19B 0.9900 .
C20 C25 1.395(10) .
C20 C21 1.406(10) .
C21 C22 1.379(10) .
C21 H21A 0.9500 .
C22 C23 1.371(12) .
C22 H22A 0.9500 .
C23 C24 1.365(11) .
C23 H23A 0.9500 .
C24 C25 1.399(10) .
C24 H24A 0.9500 .
C25 H25A 0.9500 .
C26 C31 1.400(11) .
C26 C27 1.406(10) .
C27 C28 1.393(10) .
C27 H27A 0.9500 .
C28 C29 1.377(11) .
C28 H28A 0.9500 .
C29 C30 1.365(11) .
C29 H29A 0.9500 .
C30 C31 1.399(10) .
C30 H30A 0.9500 .
C31 H31A 0.9500 .
Cl3 C32 1.740(10) .
Cl4 C32 1.752(9) .
C32 H32A 0.9900 .
C32 H32B 0.9900 .
